data_7151359
loop_
_publ_author_name
'Ashram, Muhammad'
'Mizyed, Shehadeh'
'Georghiou, Paris E.'

_publ_section_title
;
 Ester derivatives of hexahomotrioxacalix[3]naphthalenes:
 conformational and binding properties with alkali metal cations
;
_journal_issue 3
_journal_name_full 'Organic &amp;  Biomolecular Chemistry'
_journal_page_first 599
_journal_paper_doi 10.1039/b209046p
_journal_volume 1
_journal_year 2003
_chemical_formula_moiety 'C48 H48 O12 '
_chemical_formula_sum 'C48 H48 O12'
_chemical_formula_weight 816.90
_space_group_IT_number 61
_symmetry_cell_setting orthorhombic
_symmetry_Int_Tables_number 61
_symmetry_space_group_name_Hall '-P 2ac 2ab'
_symmetry_space_group_name_H-M 'P b c a'
_audit_creation_date 2000-09-22
_audit_creation_method 'by teXsan for Windows v1.06'
_audit_update_record
;
?
;
_cell_angle_alpha 90
_cell_angle_beta 90
_cell_angle_gamma 90
_cell_formula_units_Z 8
_cell_length_a 17.092(2)
_cell_length_b 30.493(3)
_cell_length_c 16.382(2)
_cell_measurement_reflns_used 25
_cell_measurement_temperature 299.2
_cell_measurement_theta_max 26.8
_cell_measurement_theta_min 21.2
_cell_volume 8538.1(17)
_computing_cell_refinement 'MSC/AFC Diffractometer Control'
_computing_data_collection 'MSC/AFC Diffractometer Control'
_computing_data_reduction 'teXsan for Windows version 1.06 (MSC, 1997-1999)'
_computing_publication_material 'teXsan for Windows version 1.06 (MSC, 1997-1999)'
_computing_structure_refinement 'teXsan for Windows version 1.06 (MSC, 1997-1999)'
_computing_structure_solution
;
SIR92 (Altomare, et. al. 1994)
;
_diffrn_ambient_temperature 299.2
_diffrn_measurement_device 'Rigaku AFC6S'
_diffrn_measurement_method \w-2\q
_diffrn_orient_matrix_UB_11 0.00355
_diffrn_orient_matrix_UB_12 0.00121
_diffrn_orient_matrix_UB_13 -0.06089
_diffrn_orient_matrix_UB_21 0.04643
_diffrn_orient_matrix_UB_22 -0.01994
_diffrn_orient_matrix_UB_23 0.00157
_diffrn_orient_matrix_UB_31 -0.03543
_diffrn_orient_matrix_UB_32 -0.02601
_diffrn_orient_matrix_UB_33 -0.00405
_diffrn_radiation_detector 'scintillation counter'
_diffrn_radiation_monochromator graphite
_diffrn_radiation_source 'X-ray tube'
_diffrn_radiation_type 'Cu K\a'
_diffrn_radiation_wavelength 1.5418
_diffrn_reflns_av_R_equivalents 0.00000
_diffrn_reflns_av_sigmaI/netI 0.176
_diffrn_reflns_limit_h_max 19
_diffrn_reflns_limit_h_min 0
_diffrn_reflns_limit_k_max 34
_diffrn_reflns_limit_k_min 0
_diffrn_reflns_limit_l_max 18
_diffrn_reflns_limit_l_min 0
_diffrn_reflns_number 7028
_diffrn_reflns_reduction_process 'Lp corrections applied'
_diffrn_reflns_theta_max 60.07
_diffrn_reflns_theta_min 2.59
_diffrn_standards_decay_% -0.27
_diffrn_standards_interval_count 150
_diffrn_standards_number 3
_exptl_absorpt_coefficient_mu 0.751
_exptl_absorpt_correction_T_max 1.000
_exptl_absorpt_correction_T_min 0.869
_exptl_absorpt_correction_type
;
\y scans (North,Phillips & Matthews, 1968)
;
_exptl_crystal_colour colorless
_exptl_crystal_density_diffrn 1.271
_exptl_crystal_density_meas ?
_exptl_crystal_description irregular
_exptl_crystal_F_000 3456.00
_exptl_crystal_size_max 0.40
_exptl_crystal_size_mid 0.35
_exptl_crystal_size_min 0.20
_refine_diff_density_max 0.33
_refine_diff_density_min -0.29
_refine_ls_extinction_coef 0.00000077(5)
_refine_ls_extinction_expression 'equ(3) Acta Cryst.(1968) A24, p213.'
_refine_ls_extinction_method 'Zachariasen (1967)'
_refine_ls_goodness_of_fit_all 1.571
_refine_ls_goodness_of_fit_ref 2.010
_refine_ls_hydrogen_treatment noref
_refine_ls_matrix_type full
_refine_ls_number_constraints 0
_refine_ls_number_parameters 542
_refine_ls_number_reflns 3274
_refine_ls_number_restraints 0
_refine_ls_R_factor_all 0.1917
_refine_ls_R_factor_gt 0.0870
_refine_ls_shift/su_max 0.0000
_refine_ls_shift/su_mean 0.0001
_refine_ls_structure_factor_coef F
_refine_ls_weighting_details 'w = 1/[\s^2^(Fo) + 0.00019|Fo|^2^]'
_refine_ls_weighting_scheme sigma
_refine_ls_wR_factor_all 0.0910
_refine_ls_wR_factor_ref 0.0800
_reflns_number_gt 3274
_reflns_number_total 7028
_reflns_threshold_expression I>1.00\s(I)
_cod_data_source_file b209046p.txt
_cod_data_source_block '_ma-7__'
_cod_original_cell_volume 8538(2)
_cod_original_sg_symbol_H-M 'P b c a    '
_cod_original_formula_sum 'C48 H48 O12 '
_cod_database_code 7151359

loop_
_symmetry_equiv_pos_as_xyz
'   +x,   +y,   +z'
'1/2+x,1/2-y,   -z'
'   -x,1/2+y,1/2-z'
'1/2-x,   -y,1/2+z'
'   -x,   -y,   -z'
'1/2-x,1/2+y,   +z'
'   +x,1/2-y,1/2+z'
'1/2+x,   +y,1/2-z'

loop_
_atom_site_label
_atom_site_fract_x
_atom_site_fract_y
_atom_site_fract_z
_atom_site_U_iso_or_equiv
_atom_site_occupancy
_atom_site_refinement_flags
_atom_site_adp_type
_atom_site_calc_flag
_atom_site_calc_attached_atom
O(1) 0.7518(2) 0.1036(1) 0.6223(2) 0.084(1) 1.000 . Uani d ?
O(2) 0.6973(2) 0.1375(1) 0.3102(2) 0.085(1) 1.000 . Uani d ?
O(3) 0.4163(2) 0.1237(1) 0.4872(2) 0.081(1) 1.000 . Uani d ?
O(4) 0.5935(2) 0.0615(1) 0.5772(2) 0.089(1) 1.000 . Uani d ?
O(5) 0.6944(3) 0.0003(1) 0.5361(3) 0.134(2) 1.000 . Uani d ?
O(6) 0.7382(2) 0.0380(1) 0.4304(3) 0.107(2) 1.000 . Uani d ?
O(7) 0.7161(2) 0.1912(1) 0.4669(2) 0.069(1) 1.000 . Uani d ?
O(8) 0.6744(2) 0.2652(1) 0.3829(3) 0.102(2) 1.000 . Uani d ?
O(9) 0.6969(2) 0.3058(1) 0.4946(3) 0.105(2) 1.000 . Uani d ?
O(10) 0.4907(2) 0.1659(1) 0.3412(2) 0.073(1) 1.000 . Uani d ?
O(11) 0.4126(2) 0.2268(1) 0.4319(2) 0.092(1) 1.000 . Uani d ?
O(12) 0.5188(2) 0.2380(1) 0.5092(2) 0.080(1) 1.000 . Uani d ?
C(1) 0.5677(3) 0.0988(2) 0.6165(3) 0.072(2) 1.000 . Uani d ?
C(2) 0.6196(3) 0.1191(2) 0.6748(3) 0.073(2) 1.000 . Uani d ?
C(3) 0.5927(3) 0.1514(2) 0.7210(3) 0.081(2) 1.000 . Uani d ?
C(4) 0.5155(3) 0.1684(2) 0.7143(3) 0.074(2) 1.000 . Uani d ?
C(5) 0.4866(4) 0.2015(2) 0.7650(4) 0.096(2) 1.000 . Uani d ?
C(6) 0.4128(4) 0.2171(2) 0.7580(4) 0.102(3) 1.000 . Uani d ?
C(7) 0.3626(3) 0.1978(2) 0.7004(4) 0.092(2) 1.000 . Uani d ?
C(8) 0.3874(3) 0.1654(2) 0.6506(3) 0.084(2) 1.000 . Uani d ?
C(9) 0.4644(3) 0.1481(2) 0.6559(3) 0.068(2) 1.000 . Uani d ?
C(10) 0.4926(3) 0.1138(2) 0.6059(3) 0.067(2) 1.000 . Uani d ?
C(11) 0.6997(3) 0.0990(2) 0.6894(3) 0.093(2) 1.000 . Uani d ?
C(12) 0.7784(3) 0.1475(2) 0.6085(3) 0.081(2) 1.000 . Uani d ?
C(13) 0.7829(3) 0.1656(2) 0.4596(3) 0.060(2) 1.000 . Uani d ?
C(14) 0.8178(3) 0.1469(2) 0.5253(3) 0.063(2) 1.000 . Uani d ?
C(15) 0.8864(3) 0.1212(2) 0.5143(3) 0.069(2) 1.000 . Uani d ?
C(16) 0.9282(4) 0.1017(2) 0.5784(4) 0.094(2) 1.000 . Uani d ?
C(17) 0.9909(4) 0.0748(3) 0.5642(5) 0.121(3) 1.000 . Uani d ?
C(18) 1.0178(4) 0.0668(2) 0.4869(6) 0.124(3) 1.000 . Uani d ?
C(19) 0.9811(4) 0.0860(2) 0.4232(5) 0.102(3) 1.000 . Uani d ?
C(20) 0.9157(3) 0.1142(2) 0.4339(4) 0.076(2) 1.000 . Uani d ?
C(21) 0.8740(3) 0.1319(2) 0.3689(4) 0.078(2) 1.000 . Uani d ?
C(22) 0.8096(3) 0.1578(2) 0.3792(3) 0.070(2) 1.000 . Uani d ?
C(23) 0.7575(3) 0.1707(2) 0.3090(3) 0.080(2) 1.000 . Uani d ?
C(24) 0.6327(3) 0.1448(2) 0.2574(3) 0.078(2) 1.000 . Uani d ?
C(25) 0.5097(3) 0.1228(2) 0.3272(3) 0.068(2) 1.000 . Uani d ?
C(26) 0.5732(3) 0.1102(2) 0.2813(3) 0.067(2) 1.000 . Uani d ?
C(27) 0.5872(4) 0.0664(2) 0.2647(3) 0.081(2) 1.000 . Uani d ?
C(28) 0.6505(4) 0.0505(2) 0.2165(3) 0.099(3) 1.000 . Uani d ?
C(29) 0.6603(5) 0.0069(3) 0.2007(5) 0.136(4) 1.000 . Uani d ?
C(30) 0.6094(7) -0.0241(3) 0.2328(6) 0.151(5) 1.000 . Uani d ?
C(31) 0.5481(5) -0.0103(3) 0.2778(5) 0.124(3) 1.000 . Uani d ?
C(32) 0.5337(4) 0.0333(2) 0.2944(4) 0.089(2) 1.000 . Uani d ?
C(33) 0.4683(4) 0.0486(2) 0.3426(4) 0.091(2) 1.000 . Uani d ?
C(34) 0.4555(3) 0.0905(2) 0.3582(3) 0.073(2) 1.000 . Uani d ?
C(35) 0.3895(3) 0.1058(2) 0.4110(4) 0.092(2) 1.000 . Uani d ?
C(36) 0.4395(3) 0.0916(2) 0.5446(3) 0.082(2) 1.000 . Uani d ?
C(37) 0.6352(3) 0.0680(2) 0.5032(3) 0.079(2) 1.000 . Uani d ?
C(38) 0.6913(4) 0.0313(2) 0.4929(4) 0.086(2) 1.000 . Uani d ?
C(39) 0.7947(5) 0.0035(3) 0.4150(6) 0.214(5) 1.000 . Uani d ?
C(40) 0.8312(4) 0.0085(3) 0.3413(5) 0.155(4) 1.000 . Uani d ?
C(41) 0.7250(3) 0.2320(2) 0.5055(3) 0.083(2) 1.000 . Uani d ?
C(42) 0.6950(3) 0.2690(2) 0.4522(4) 0.079(2) 1.000 . Uani d ?
C(43) 0.6663(5) 0.3437(2) 0.4535(5) 0.161(4) 1.000 . Uani d ?
C(44) 0.7003(5) 0.3807(3) 0.4807(7) 0.191(5) 1.000 . Uani d ?
C(45) 0.5305(3) 0.1859(2) 0.4080(3) 0.076(2) 1.000 . Uani d ?
C(46) 0.4779(3) 0.2174(2) 0.4501(3) 0.069(2) 1.000 . Uani d ?
C(47) 0.4769(3) 0.2701(2) 0.5564(4) 0.092(2) 1.000 . Uani d ?
C(48) 0.5313(4) 0.2870(2) 0.6202(4) 0.109(3) 1.000 . Uani d ?
H(1) 0.6266 0.1638 0.7607 0.097 1.000 . Uiso c ?
H(2) 0.5198 0.2134 0.8058 0.115 1.000 . Uiso c ?
H(3) 0.3953 0.2406 0.7914 0.122 1.000 . Uiso c ?
H(4) 0.3100 0.2077 0.6964 0.111 1.000 . Uiso c ?
H(5) 0.3525 0.1539 0.6108 0.100 1.000 . Uiso c ?
H(6) 0.6931 0.0686 0.7002 0.112 1.000 . Uiso c ?
H(7) 0.7225 0.1128 0.7356 0.112 1.000 . Uiso c ?
H(8) 0.7354 0.1673 0.6084 0.097 1.000 . Uiso c ?
H(9) 0.8146 0.1560 0.6495 0.097 1.000 . Uiso c ?
H(10) 0.9127 0.1075 0.6331 0.113 1.000 . Uiso c ?
H(11) 1.0163 0.0613 0.6093 0.145 1.000 . Uiso c ?
H(12) 1.0614 0.0481 0.4782 0.149 1.000 . Uiso c ?
H(13) 0.9996 0.0804 0.3695 0.122 1.000 . Uiso c ?
H(14) 0.8910 0.1256 0.3149 0.094 1.000 . Uiso c ?
H(15) 0.7854 0.1702 0.2589 0.096 1.000 . Uiso c ?
H(16) 0.7358 0.1990 0.3172 0.096 1.000 . Uiso c ?
H(17) 0.6119 0.1734 0.2654 0.094 1.000 . Uiso c ?
H(18) 0.6479 0.1414 0.2020 0.094 1.000 . Uiso c ?
H(19) 0.6870 0.0708 0.1946 0.118 1.000 . Uiso c ?
H(20) 0.7027 -0.0023 0.1673 0.163 1.000 . Uiso c ?
H(21) 0.6175 -0.0545 0.2232 0.181 1.000 . Uiso c ?
H(22) 0.5133 -0.0316 0.2992 0.149 1.000 . Uiso c ?
H(23) 0.4329 0.0276 0.3641 0.109 1.000 . Uiso c ?
H(24) 0.3561 0.0816 0.4222 0.110 1.000 . Uiso c ?
H(25) 0.3610 0.1277 0.3826 0.110 1.000 . Uiso c ?
H(26) 0.3948 0.0799 0.5714 0.098 1.000 . Uiso c ?
H(27) 0.4669 0.0686 0.5178 0.098 1.000 . Uiso c ?
H(28) 0.5996 0.0685 0.4587 0.095 1.000 . Uiso c ?
H(29) 0.6628 0.0950 0.5055 0.095 1.000 . Uiso c ?
H(30) 0.8329 0.0038 0.4570 0.258 1.000 . Uiso c ?
H(31) 0.7682 -0.0240 0.4153 0.258 1.000 . Uiso c ?
H(32) 0.8848 0.0153 0.3501 0.186 1.000 . Uiso c ?
H(33) 0.8273 -0.0180 0.3110 0.186 1.000 . Uiso c ?
H(34) 0.8070 0.0316 0.3118 0.186 1.000 . Uiso c ?
H(35) 0.6965 0.2317 0.5553 0.100 1.000 . Uiso c ?
H(36) 0.7789 0.2366 0.5166 0.100 1.000 . Uiso c ?
H(37) 0.6757 0.3410 0.3966 0.194 1.000 . Uiso c ?
H(38) 0.6116 0.3455 0.4631 0.194 1.000 . Uiso c ?
H(39) 0.7013 0.3806 0.5387 0.229 1.000 . Uiso c ?
H(40) 0.7524 0.3824 0.4606 0.229 1.000 . Uiso c ?
H(41) 0.6716 0.4055 0.4622 0.229 1.000 . Uiso c ?
H(42) 0.5465 0.1639 0.4454 0.091 1.000 . Uiso c ?
H(43) 0.5752 0.2011 0.3882 0.091 1.000 . Uiso c ?
H(44) 0.4604 0.2934 0.5221 0.110 1.000 . Uiso c ?
H(45) 0.4326 0.2569 0.5813 0.110 1.000 . Uiso c ?
H(46) 0.5111 0.2801 0.6727 0.131 1.000 . Uiso c ?
H(47) 0.5812 0.2737 0.6137 0.131 1.000 . Uiso c ?
H(48) 0.5362 0.3179 0.6149 0.131 1.000 . Uiso c ?

loop_
_atom_site_aniso_label
_atom_site_aniso_U_11
_atom_site_aniso_U_22
_atom_site_aniso_U_33
_atom_site_aniso_U_12
_atom_site_aniso_U_13
_atom_site_aniso_U_23
O(1) 0.064(2) 0.109(3) 0.078(3) 0.011(2) 0.011(2) 0.019(2)
O(2) 0.076(3) 0.102(3) 0.078(3) -0.008(2) -0.017(2) 0.017(2)
O(3) 0.084(3) 0.100(3) 0.058(2) -0.008(2) -0.008(2) -0.006(2)
O(4) 0.087(3) 0.095(3) 0.084(3) 0.003(2) 0.023(2) 0.009(2)
O(5) 0.139(4) 0.103(3) 0.160(4) 0.030(3) 0.049(3) 0.050(3)
O(6) 0.103(3) 0.099(3) 0.119(4) 0.033(3) 0.030(3) 0.022(3)
O(7) 0.058(2) 0.075(2) 0.075(2) 0.008(2) -0.005(2) -0.009(2)
O(8) 0.099(3) 0.118(3) 0.089(3) -0.004(2) -0.016(3) 0.014(3)
O(9) 0.106(3) 0.084(3) 0.124(4) 0.011(3) -0.043(3) -0.004(3)
O(10) 0.064(2) 0.085(3) 0.069(2) 0.004(2) -0.012(2) -0.006(2)
O(11) 0.074(3) 0.122(3) 0.081(3) 0.029(2) -0.015(2) -0.003(2)
O(12) 0.068(2) 0.086(3) 0.087(3) 0.008(2) -0.009(2) -0.023(2)
C(1) 0.070(4) 0.087(4) 0.058(4) -0.001(4) 0.010(3) 0.005(3)
C(2) 0.065(4) 0.098(5) 0.057(4) 0.002(4) 0.012(3) 0.008(3)
C(3) 0.063(4) 0.115(5) 0.064(4) -0.010(4) -0.010(3) 0.002(4)
C(4) 0.058(4) 0.109(5) 0.056(3) 0.004(4) 0.005(3) 0.002(3)
C(5) 0.074(5) 0.138(6) 0.076(5) 0.006(4) -0.002(4) -0.009(4)
C(6) 0.096(5) 0.139(6) 0.070(4) 0.006(5) 0.012(4) -0.028(4)
C(7) 0.066(4) 0.132(6) 0.080(4) 0.017(4) 0.010(4) -0.005(4)
C(8) 0.063(4) 0.121(5) 0.067(4) -0.005(4) 0.004(3) 0.001(4)
C(9) 0.057(4) 0.092(4) 0.057(4) -0.003(3) 0.007(3) 0.006(3)
C(10) 0.054(4) 0.087(4) 0.059(3) -0.004(3) 0.008(3) 0.009(3)
C(11) 0.066(4) 0.140(5) 0.074(4) 0.008(4) 0.008(3) 0.033(4)
C(12) 0.063(4) 0.101(5) 0.079(4) -0.003(3) 0.005(3) 0.014(4)
C(13) 0.043(3) 0.059(3) 0.077(4) 0.003(3) -0.003(3) 0.001(3)
C(14) 0.052(3) 0.069(3) 0.066(4) -0.002(3) 0.012(3) 0.004(3)
C(15) 0.053(3) 0.073(4) 0.081(4) -0.002(3) 0.009(3) 0.019(3)
C(16) 0.072(4) 0.116(5) 0.095(5) 0.011(4) 0.011(4) 0.036(4)
C(17) 0.065(5) 0.142(7) 0.157(7) 0.023(4) 0.019(5) 0.067(6)
C(18) 0.061(5) 0.127(6) 0.184(9) 0.021(4) 0.024(5) 0.040(6)
C(19) 0.061(4) 0.105(5) 0.139(6) 0.007(4) 0.032(4) -0.002(5)
C(20) 0.053(4) 0.083(4) 0.092(5) -0.004(3) 0.003(4) 0.007(4)
C(21) 0.059(4) 0.091(4) 0.085(4) -0.002(3) 0.022(3) -0.014(4)
C(22) 0.062(4) 0.084(4) 0.063(4) -0.005(3) 0.007(3) 0.003(3)
C(23) 0.076(4) 0.096(4) 0.068(4) -0.013(3) 0.008(3) 0.010(3)
C(24) 0.082(4) 0.103(4) 0.049(3) 0.018(4) -0.004(3) 0.013(3)
C(25) 0.073(4) 0.079(4) 0.053(3) 0.005(4) -0.027(3) -0.010(3)
C(26) 0.080(4) 0.069(4) 0.053(3) 0.006(4) -0.011(3) -0.004(3)
C(27) 0.095(5) 0.091(5) 0.056(4) 0.015(4) -0.024(4) -0.014(4)
C(28) 0.094(5) 0.139(6) 0.062(4) 0.027(5) -0.016(4) -0.020(4)
C(29) 0.152(9) 0.144(8) 0.112(6) 0.073(7) -0.041(6) -0.069(6)
C(30) 0.18(1) 0.123(8) 0.147(9) 0.029(7) -0.068(8) -0.065(7)
C(31) 0.152(8) 0.100(6) 0.121(7) 0.012(5) -0.043(6) -0.038(5)
C(32) 0.112(6) 0.087(5) 0.067(4) -0.003(5) -0.029(4) -0.014(4)
C(33) 0.099(5) 0.102(5) 0.072(4) -0.026(4) -0.021(4) -0.016(4)
C(34) 0.081(4) 0.073(4) 0.064(4) -0.014(4) -0.015(3) -0.017(3)
C(35) 0.069(4) 0.127(5) 0.079(4) -0.014(4) -0.005(4) -0.007(4)
C(36) 0.074(4) 0.103(5) 0.070(4) -0.011(3) -0.008(3) 0.005(4)
C(37) 0.068(4) 0.094(4) 0.077(4) 0.010(3) -0.014(3) -0.008(4)
C(38) 0.085(5) 0.069(4) 0.103(5) 0.010(4) -0.005(4) 0.022(4)
C(39) 0.21(1) 0.162(7) 0.27(1) 0.139(7) 0.168(9) 0.088(8)
C(40) 0.095(6) 0.184(8) 0.185(8) 0.052(6) -0.022(6) -0.061(7)
C(41) 0.081(4) 0.094(4) 0.075(4) 0.025(3) -0.010(3) -0.007(4)
C(42) 0.064(4) 0.091(5) 0.083(5) -0.014(3) -0.006(4) 0.008(5)
C(43) 0.212(9) 0.072(5) 0.201(9) 0.005(6) -0.107(8) 0.000(5)
C(44) 0.113(7) 0.121(6) 0.34(1) 0.008(5) 0.004(8) 0.018(8)
C(45) 0.063(3) 0.085(4) 0.081(4) 0.005(3) -0.011(3) -0.027(3)
C(46) 0.071(4) 0.073(4) 0.062(4) 0.004(3) -0.002(3) 0.006(3)
C(47) 0.087(4) 0.092(4) 0.098(5) 0.014(3) 0.002(4) -0.033(4)
C(48) 0.113(5) 0.108(5) 0.107(5) 0.015(4) -0.010(4) -0.038(4)

loop_
_atom_type_symbol
_atom_type_oxidation_number
_atom_type_number_in_cell
_atom_type_scat_dispersion_real
_atom_type_scat_dispersion_imag
_atom_type_scat_source
C 0 384 0.017 0.009
;International Tables for Crystallography
(1992, Vol. C, Table 6.1.1.2)
;
H 0 384 0.000 0.000
;International Tables for Crystallography
(1992, Vol. C, Table 6.1.1.2)
;
O 0 96 0.047 0.032
;International Tables for Crystallography
(1992, Vol. C, Table 6.1.1.2)
;

loop_
_geom_angle_atom_site_label_1
_geom_angle_atom_site_label_2
_geom_angle_atom_site_label_3
_geom_angle
_geom_angle_site_symmetry_1
_geom_angle_site_symmetry_2
_geom_angle_site_symmetry_3
_geom_angle_publ_flag
C11 O1 C12 114.4(6) . . . ?
C23 O2 C24 115.8(6) . . . ?
C35 O3 C36 113.7(6) . . . ?
C1 O4 C37 116.4(6) . . . ?
C38 O6 C39 115.4(7) . . . ?
C13 O7 C41 116.6(5) . . . ?
C42 O9 C43 115.4(7) . . . ?
C25 O10 C45 115.1(5) . . . ?
C46 O12 C47 116.4(6) . . . ?
O4 C1 C2 117.8(7) . . . ?
O4 C1 C10 120.9(8) . . . ?
C2 C1 C10 121.1(8) . . . ?
C1 C2 C3 118.9(8) . . . ?
C1 C2 C11 119.1(8) . . . ?
C3 C2 C11 121.5(8) . . . ?
C2 C3 C4 123.4(8) . . . ?
C2 C3 H1 118.3 . . . no
C4 C3 H1 118.3 . . . no
C3 C4 C5 123.1(8) . . . ?
C3 C4 C9 117.2(8) . . . ?
C5 C4 C9 119.5(7) . . . ?
C4 C5 C6 122.2(8) . . . ?
C4 C5 H2 118.9 . . . no
C6 C5 H2 118.9 . . . no
C5 C6 C7 118.7(8) . . . ?
C5 C6 H3 120.7 . . . no
C7 C6 H3 120.7 . . . no
C6 C7 C8 121.4(8) . . . ?
C6 C7 H4 119.3 . . . no
C8 C7 H4 119.3 . . . no
C7 C8 C9 121.7(8) . . . ?
C7 C8 H5 119.1 . . . no
C9 C8 H5 119.1 . . . no
C4 C9 C8 116.4(7) . . . ?
C4 C9 C10 119.9(7) . . . ?
C8 C9 C10 123.7(8) . . . ?
C1 C10 C9 119.5(7) . . . ?
C1 C10 C36 119.6(8) . . . ?
C9 C10 C36 120.8(7) . . . ?
O1 C11 C2 113.8(6) . . . ?
O1 C11 H6 108.4 . . . no
O1 C11 H7 108.4 . . . no
C2 C11 H6 108.4 . . . no
C2 C11 H7 108.4 . . . no
H6 C11 H7 109.5 . . . no
O1 C12 C14 105.6(6) . . . ?
O1 C12 H8 110.4 . . . no
O1 C12 H9 110.4 . . . no
C14 C12 H8 110.4 . . . no
C14 C12 H9 110.4 . . . no
H8 C12 H9 109.6 . . . no
O7 C13 C14 122.1(7) . . . ?
O7 C13 C22 116.0(7) . . . ?
C14 C13 C22 121.8(7) . . . ?
C12 C14 C13 120.7(7) . . . ?
C12 C14 C15 119.1(7) . . . ?
C13 C14 C15 119.6(7) . . . ?
C14 C15 C16 123.9(8) . . . ?
C14 C15 C20 119.3(7) . . . ?
C16 C15 C20 116.8(7) . . . ?
C15 C16 C17 121.7(9) . . . ?
C15 C16 H10 119.1 . . . no
C17 C16 H10 119.2 . . . no
C16 C17 C18 121.7(9) . . . ?
C16 C17 H11 119.1 . . . no
C18 C17 H11 119.2 . . . no
C17 C18 C19 118.8(9) . . . ?
C17 C18 H12 120.6 . . . no
C19 C18 H12 120.6 . . . no
C18 C19 C20 122.1(9) . . . ?
C18 C19 H13 119.0 . . . no
C20 C19 H13 118.9 . . . no
C15 C20 C19 118.7(8) . . . ?
C15 C20 C21 118.1(7) . . . ?
C19 C20 C21 122.9(9) . . . ?
C20 C21 C22 122.9(8) . . . ?
C20 C21 H14 118.6 . . . no
C22 C21 H14 118.6 . . . no
C13 C22 C21 118.2(7) . . . ?
C13 C22 C23 118.5(7) . . . ?
C21 C22 C23 122.1(8) . . . ?
O2 C23 C22 103.2(6) . . . ?
O2 C23 H15 111.0 . . . no
O2 C23 H16 111.0 . . . no
C22 C23 H15 111.0 . . . no
C22 C23 H16 111.0 . . . no
H15 C23 H16 109.5 . . . no
O2 C24 C26 104.8(6) . . . ?
O2 C24 H17 110.6 . . . no
O2 C24 H18 110.6 . . . no
C26 C24 H17 110.7 . . . no
C26 C24 H18 110.7 . . . no
H17 C24 H18 109.5 . . . no
O10 C25 C26 123.2(8) . . . ?
O10 C25 C34 116.2(8) . . . ?
C26 C25 C34 120.5(7) . . . ?
C24 C26 C25 118.3(7) . . . ?
C24 C26 C27 120.4(8) . . . ?
C25 C26 C27 120.9(8) . . . ?
C26 C27 C28 125(1) . . . ?
C26 C27 C32 119.9(9) . . . ?
C28 C27 C32 115.4(9) . . . ?
C27 C28 C29 122(1) . . . ?
C27 C28 H19 119.0 . . . no
C29 C28 H19 119.0 . . . no
C28 C29 C30 121(1) . . . ?
C28 C29 H20 119.5 . . . no
C30 C29 H20 119.5 . . . no
C29 C30 C31 119(1) . . . ?
C29 C30 H21 120.8 . . . no
C31 C30 H21 120.6 . . . no
C30 C31 C32 123(1) . . . ?
C30 C31 H22 118.3 . . . no
C32 C31 H22 118.3 . . . no
C27 C32 C31 120(1) . . . ?
C27 C32 C33 116.5(8) . . . ?
C31 C32 C33 124(1) . . . ?
C32 C33 C34 123.2(8) . . . ?
C32 C33 H23 118.4 . . . no
C34 C33 H23 118.3 . . . no
C25 C34 C33 119.0(8) . . . ?
C25 C34 C35 118.3(8) . . . ?
C33 C34 C35 122.6(9) . . . ?
O3 C35 C34 112.4(6) . . . ?
O3 C35 H24 108.7 . . . no
O3 C35 H25 108.7 . . . no
C34 C35 H24 108.8 . . . no
C34 C35 H25 108.8 . . . no
H24 C35 H25 109.5 . . . no
O3 C36 C10 107.3(6) . . . ?
O3 C36 H26 110.0 . . . no
O3 C36 H27 110.0 . . . no
C10 C36 H26 110.0 . . . no
C10 C36 H27 110.0 . . . no
H26 C36 H27 109.5 . . . no
O4 C37 C38 108.6(7) . . . ?
O4 C37 H28 109.7 . . . no
O4 C37 H29 109.6 . . . no
C38 C37 H28 109.7 . . . no
C38 C37 H29 109.7 . . . no
H28 C37 H29 109.5 . . . no
O5 C38 O6 124.2(9) . . . ?
O5 C38 C37 124.3(9) . . . ?
O6 C38 C37 111.5(7) . . . ?
O6 C39 C40 112(1) . . . ?
O6 C39 H30 108.9 . . . no
O6 C39 H31 108.6 . . . no
C40 C39 H30 109.0 . . . no
C40 C39 H31 108.7 . . . no
H30 C39 H31 109.4 . . . no
C39 C40 H32 109.3 . . . no
C39 C40 H33 109.6 . . . no
C39 C40 H34 109.5 . . . no
H32 C40 H33 109.5 . . . no
H32 C40 H34 109.4 . . . no
H33 C40 H34 109.5 . . . no
O7 C41 C42 111.3(7) . . . ?
O7 C41 H35 109.0 . . . no
O7 C41 H36 108.9 . . . no
C42 C41 H35 109.0 . . . no
C42 C41 H36 109.0 . . . no
H35 C41 H36 109.5 . . . no
O8 C42 O9 126.1(9) . . . ?
O8 C42 C41 125.0(9) . . . ?
O9 C42 C41 108.8(8) . . . ?
O9 C43 C44 111(1) . . . ?
O9 C43 H37 109.1 . . . no
O9 C43 H38 109.1 . . . no
C44 C43 H37 108.9 . . . no
C44 C43 H38 108.9 . . . no
H37 C43 H38 109.6 . . . no
C43 C44 H39 109.6 . . . no
C43 C44 H40 109.6 . . . no
C43 C44 H41 109.7 . . . no
H39 C44 H40 109.2 . . . no
H39 C44 H41 109.4 . . . no
H40 C44 H41 109.4 . . . no
O10 C45 C46 110.1(6) . . . ?
O10 C45 H42 109.3 . . . no
O10 C45 H43 109.3 . . . no
C46 C45 H42 109.4 . . . no
C46 C45 H43 109.3 . . . no
H42 C45 H43 109.5 . . . no
O11 C46 O12 123.5(7) . . . ?
O11 C46 C45 127.4(8) . . . ?
O12 C46 C45 108.7(7) . . . ?
O12 C47 C48 107.6(7) . . . ?
O12 C47 H44 109.9 . . . no
O12 C47 H45 109.9 . . . no
C48 C47 H44 109.9 . . . no
C48 C47 H45 109.9 . . . no
H44 C47 H45 109.5 . . . no
C47 C48 H46 109.5 . . . no
C47 C48 H47 109.5 . . . no
C47 C48 H48 109.5 . . . no
H46 C48 H47 109.5 . . . no
H46 C48 H48 109.5 . . . no
H47 C48 H48 109.4 . . . no

loop_
_geom_bond_atom_site_label_1
_geom_bond_atom_site_label_2
_geom_bond_distance
_geom_bond_site_symmetry_1
_geom_bond_site_symmetry_2
_geom_bond_publ_flag
O1 C11 1.421(8) . . ?
O1 C12 1.433(8) . . ?
O2 C23 1.443(8) . . ?
O2 C24 1.420(8) . . ?
O3 C35 1.438(8) . . ?
O3 C36 1.416(8) . . ?
O4 C1 1.379(8) . . ?
O4 C37 1.419(8) . . ?
O5 C38 1.183(8) . . ?
O6 C38 1.316(9) . . ?
O6 C39 1.45(1) . . ?
O7 C13 1.388(7) . . ?
O7 C41 1.402(8) . . ?
O8 C42 1.194(8) . . ?
O9 C42 1.320(9) . . ?
O9 C43 1.44(1) . . ?
O10 C25 1.374(8) . . ?
O10 C45 1.425(7) . . ?
O11 C46 1.191(8) . . ?
O12 C46 1.349(8) . . ?
O12 C47 1.438(8) . . ?
C1 C2 1.44(1) . . ?
C1 C10 1.374(9) . . ?
C2 C3 1.325(9) . . ?
C2 C11 1.52(1) . . ?
C3 C4 1.42(1) . . ?
C3 H1 0.95 . . no
C4 C5 1.40(1) . . ?
C4 C9 1.436(9) . . ?
C5 C6 1.35(1) . . ?
C5 H2 0.95 . . no
C6 C7 1.41(1) . . ?
C6 H3 0.95 . . no
C7 C8 1.35(1) . . ?
C7 H4 0.95 . . no
C8 C9 1.421(9) . . ?
C8 H5 0.95 . . no
C9 C10 1.412(9) . . ?
C10 C36 1.514(9) . . ?
C11 H6 0.95 . . no
C11 H7 0.95 . . no
C12 C14 1.521(9) . . ?
C12 H8 0.95 . . no
C12 H9 0.95 . . no
C13 C14 1.355(9) . . ?
C13 C22 1.414(9) . . ?
C14 C15 1.423(9) . . ?
C15 C16 1.40(1) . . ?
C15 C20 1.42(1) . . ?
C16 C17 1.37(1) . . ?
C16 H10 0.95 . . no
C17 C18 1.37(1) . . ?
C17 H11 0.95 . . no
C18 C19 1.35(1) . . ?
C18 H12 0.95 . . no
C19 C20 1.42(1) . . ?
C19 H13 0.95 . . no
C20 C21 1.39(1) . . ?
C21 C22 1.366(9) . . ?
C21 H14 0.95 . . no
C22 C23 1.506(9) . . ?
C23 H15 0.95 . . no
C23 H16 0.95 . . no
C24 C26 1.517(9) . . ?
C24 H17 0.95 . . no
C24 H18 0.95 . . no
C25 C26 1.375(9) . . ?
C25 C34 1.45(1) . . ?
C26 C27 1.383(9) . . ?
C27 C28 1.43(1) . . ?
C27 C32 1.45(1) . . ?
C28 C29 1.36(1) . . ?
C28 H19 0.95 . . no
C29 C30 1.39(2) . . ?
C29 H20 0.95 . . no
C30 C31 1.35(2) . . ?
C30 H21 0.95 . . no
C31 C32 1.38(1) . . ?
C31 H22 0.95 . . no
C32 C33 1.45(1) . . ?
C33 C34 1.32(1) . . ?
C33 H23 0.95 . . no
C34 C35 1.50(1) . . ?
C35 H24 0.95 . . no
C35 H25 0.95 . . no
C36 H26 0.95 . . no
C36 H27 0.95 . . no
C37 C38 1.48(1) . . ?
C37 H28 0.95 . . no
C37 H29 0.95 . . no
C39 C40 1.37(1) . . ?
C39 H30 0.95 . . no
C39 H31 0.95 . . no
C40 H32 0.95 . . no
C40 H33 0.95 . . no
C40 H34 0.95 . . no
C41 C42 1.52(1) . . ?
C41 H35 0.95 . . no
C41 H36 0.95 . . no
C43 C44 1.35(1) . . ?
C43 H37 0.95 . . no
C43 H38 0.95 . . no
C44 H39 0.95 . . no
C44 H40 0.95 . . no
C44 H41 0.95 . . no
C45 C46 1.484(9) . . ?
C45 H42 0.95 . . no
C45 H43 0.95 . . no
C47 C48 1.49(1) . . ?
C47 H44 0.95 . . no
C47 H45 0.95 . . no
C48 H46 0.95 . . no
C48 H47 0.95 . . no
C48 H48 0.95 . . no

loop_
_geom_contact_atom_site_label_1
_geom_contact_atom_site_label_2
_geom_contact_distance
_geom_contact_site_symmetry_1
_geom_contact_site_symmetry_2
_geom_contact_publ_flag
O11 C6 3.32(1) . 7_554 no
O11 C41 3.593(9) . 2_456 no
C16 C30 3.52(1) . 4_655 no
C17 C30 3.60(2) . 4_655 no
C18 C44 3.55(2) . 2_556 no
C24 C48 3.52(1) . 7_554 no

loop_
_geom_torsion_atom_site_label_1
_geom_torsion_atom_site_label_2
_geom_torsion_atom_site_label_3
_geom_torsion_atom_site_label_4
_geom_torsion_site_symmetry_1
_geom_torsion_site_symmetry_2
_geom_torsion_site_symmetry_3
_geom_torsion_site_symmetry_4
_geom_torsion
_geom_torsion_publ_flag
O1 C11 C2 C1 . . . . 69.4(9) no
O1 C11 C2 C3 . . . . -118.7(8) no
O1 C12 C14 C13 . . . . 107.1(7) no
O1 C12 C14 C15 . . . . -64.3(8) no
O2 C23 C22 C13 . . . . -74.1(8) no
O2 C23 C22 C21 . . . . 93.3(8) no
O2 C24 C26 C25 . . . . 103.9(7) no
O2 C24 C26 C27 . . . . -69.3(8) no
O3 C35 C34 C25 . . . . -65.3(9) no
O3 C35 C34 C33 . . . . 111.0(9) no
O3 C36 C10 C1 . . . . -121.2(7) no
O3 C36 C10 C9 . . . . 62.7(8) no
O4 C1 C2 C3 . . . . -171.3(7) no
O4 C1 C2 C11 . . . . 1(1) no
O4 C1 C10 C9 . . . . 170.7(6) no
O4 C1 C10 C36 . . . . -5(1) no
O4 C37 C38 O5 . . . . 6(1) no
O4 C37 C38 O6 . . . . -172.5(6) no
O5 C38 O6 C39 . . . . 2(2) no
O7 C13 C14 C12 . . . . 9(1) no
O7 C13 C14 C15 . . . . -179.6(6) no
O7 C13 C22 C21 . . . . -178.4(6) no
O7 C13 C22 C23 . . . . -10(1) no
O7 C41 C42 O8 . . . . -8(1) no
O7 C41 C42 O9 . . . . 173.4(6) no
O8 C42 O9 C43 . . . . 4(1) no
O10 C25 C26 C24 . . . . 11(1) no
O10 C25 C26 C27 . . . . -175.9(6) no
O10 C25 C34 C33 . . . . 176.2(7) no
O10 C25 C34 C35 . . . . -7(1) no
O10 C45 C46 O11 . . . . -2(1) no
O10 C45 C46 O12 . . . . -175.7(6) no
O11 C46 O12 C47 . . . . 6(1) no
C1 O4 C37 C38 . . . . 150.6(7) no
C1 C2 C3 C4 . . . . -2(1) no
C1 C10 C9 C4 . . . . 3(1) no
C1 C10 C9 C8 . . . . -179.0(7) no
C2 C1 O4 C37 . . . . -89.3(8) no
C2 C1 C10 C9 . . . . -3(1) no
C2 C1 C10 C36 . . . . -179.5(6) no
C2 C3 C4 C5 . . . . 177.8(8) no
C2 C3 C4 C9 . . . . 2(1) no
C2 C11 O1 C12 . . . . 70.1(9) no
C3 C2 C1 C10 . . . . 3(1) no
C3 C4 C5 C6 . . . . -179.6(9) no
C3 C4 C9 C8 . . . . 179.6(7) no
C3 C4 C9 C10 . . . . -2(1) no
C4 C3 C2 C11 . . . . -174.1(7) no
C4 C5 C6 C7 . . . . 3(1) no
C4 C9 C8 C7 . . . . -3(1) no
C4 C9 C10 C36 . . . . 179.2(6) no
C5 C4 C9 C8 . . . . 4(1) no
C5 C4 C9 C10 . . . . -178.3(7) no
C5 C6 C7 C8 . . . . -2(1) no
C6 C5 C4 C9 . . . . -4(1) no
C6 C7 C8 C9 . . . . 2(1) no
C7 C8 C9 C10 . . . . 179.0(8) no
C8 C9 C10 C36 . . . . -3(1) no
C10 C1 O4 C37 . . . . 96.5(8) no
C10 C1 C2 C11 . . . . 175.0(7) no
C10 C36 O3 C35 . . . . 159.3(6) no
C11 O1 C12 C14 . . . . -168.0(6) no
C12 C14 C13 C22 . . . . -166.7(7) no
C12 C14 C15 C16 . . . . -11(1) no
C12 C14 C15 C20 . . . . 169.1(7) no
C13 O7 C41 C42 . . . . 125.6(7) no
C13 C14 C15 C16 . . . . 177.7(7) no
C13 C14 C15 C20 . . . . -2(1) no
C13 C22 C21 C20 . . . . -2(1) no
C14 C13 O7 C41 . . . . 69.1(8) no
C14 C13 C22 C21 . . . . -2(1) no
C14 C13 C22 C23 . . . . 165.6(7) no
C14 C15 C16 C17 . . . . 175.4(8) no
C14 C15 C20 C19 . . . . -175.6(7) no
C14 C15 C20 C21 . . . . -2(1) no
C15 C14 C13 C22 . . . . 5(1) no
C15 C16 C17 C18 . . . . 3(2) no
C15 C20 C19 C18 . . . . -2(1) no
C15 C20 C21 C22 . . . . 5(1) no
C16 C15 C20 C19 . . . . 4(1) no
C16 C15 C20 C21 . . . . 177.9(7) no
C16 C17 C18 C19 . . . . -0(2) no
C17 C16 C15 C20 . . . . -5(1) no
C17 C18 C19 C20 . . . . 0(2) no
C18 C19 C20 C21 . . . . -175.5(9) no
C19 C20 C21 C22 . . . . 177.8(7) no
C20 C21 C22 C23 . . . . -169.9(7) no
C22 C13 O7 C41 . . . . -114.8(7) no
C22 C23 O2 C24 . . . . 171.1(6) no
C23 O2 C24 C26 . . . . -170.4(6) no
C24 C26 C25 C34 . . . . -174.0(6) no
C24 C26 C27 C28 . . . . -8(1) no
C24 C26 C27 C32 . . . . 174.2(6) no
C25 O10 C45 C46 . . . . -144.7(7) no
C25 C26 C27 C28 . . . . 178.7(7) no
C25 C26 C27 C32 . . . . 1(1) no
C25 C34 C33 C32 . . . . -1(1) no
C26 C25 O10 C45 . . . . -84.7(8) no
C26 C25 C34 C33 . . . . 1(1) no
C26 C25 C34 C35 . . . . 177.2(6) no
C26 C27 C28 C29 . . . . -178.5(9) no
C26 C27 C32 C31 . . . . -179.9(8) no
C26 C27 C32 C33 . . . . -2(1) no
C27 C26 C25 C34 . . . . -1(1) no
C27 C28 C29 C30 . . . . -1(2) no
C27 C32 C31 C30 . . . . -2(2) no
C27 C32 C33 C34 . . . . 2(1) no
C28 C27 C32 C31 . . . . 2(1) no
C28 C27 C32 C33 . . . . -179.2(7) no
C28 C29 C30 C31 . . . . 2(2) no
C29 C28 C27 C32 . . . . -1(1) no
C29 C30 C31 C32 . . . . -1(2) no
C30 C31 C32 C33 . . . . -180(1) no
C31 C32 C33 C34 . . . . 179.8(8) no
C32 C33 C34 C35 . . . . -177.4(7) no
C34 C25 O10 C45 . . . . 100.0(7) no
C34 C35 O3 C36 . . . . -76.6(8) no
C37 C38 O6 C39 . . . . -179.3(9) no
C38 O6 C39 C40 . . . . 169(1) no
C41 C42 O9 C43 . . . . -176.9(8) no
C42 O9 C43 C44 . . . . -152(1) no
C45 C46 O12 C47 . . . . 179.7(6) no
C46 O12 C47 C48 . . . . 177.2(7) no

loop_
_cod_related_entry_id
_cod_related_entry_database
_cod_related_entry_code
1 ChemSpider 9117047
